data_7103185
loop_
_publ_author_name
'Shimakoshi, Hisashi'
'Baba, Tatsushi'
'Iseki, Yusuke'
'Aritome, Isao'
'Endo, Ayataka'
'Adachi, Chihaya'
'Hisaeda, Yoshio'

_publ_section_title
;
 Photophysical and photosensitizing properties of brominated
 porphycenes.
;
_journal_issue 25
_journal_name_full 'Chemical communications (Cambridge, England)'
_journal_page_first 2882
_journal_page_last 2884
_journal_paper_doi 10.1039/b802730g
_journal_year 2008
_chemical_formula_sum 'C32 H37 Br N4'
_chemical_formula_weight 557.57
_chemical_name_common 3-bromo-2,7,12,17-tetra-n-propylporphycene
_chemical_name_systematic
;
?
;
_space_group_IT_number 1
_symmetry_cell_setting triclinic
_symmetry_space_group_name_Hall 'P 1'
_symmetry_space_group_name_H-M 'P 1'
_atom_sites_solution_hydrogens geom
_atom_sites_solution_primary direct
_atom_sites_solution_secondary difmap
_audit_creation_method SHELXL-97
_cell_angle_alpha 101.158(3)
_cell_angle_beta 93.095(3)
_cell_angle_gamma 93.654(2)
_cell_formula_units_Z 1
_cell_length_a 5.0446(6)
_cell_length_b 11.5130(14)
_cell_length_c 11.8712(14)
_cell_measurement_reflns_used 1850
_cell_measurement_temperature 100(2)
_cell_measurement_theta_max 29.54
_cell_measurement_theta_min 2.76
_cell_volume 673.50(14)
_computing_cell_refinement 'SMART (Bruker, 2001)'
_computing_data_collection 'SMART (Bruker, 2001)'
_computing_data_reduction 'SAINT (Bruker, 2001)'
_computing_molecular_graphics 'SHELXTL (Bruker, 2001)'
_computing_publication_material 'SHELXTL (Bruker, 2001)'
_computing_structure_refinement 'SHELXL-97 (Sheldrick, 1997)'
_computing_structure_solution 'SHELXS-97 (Sheldrick, 1997)'
_diffrn_ambient_temperature 100(2)
_diffrn_detector_area_resol_mean 8.366
_diffrn_measured_fraction_theta_full 0.987
_diffrn_measured_fraction_theta_max 0.987
_diffrn_measurement_device_type 'CCD area detector'
_diffrn_measurement_method '\p and \w scans'
_diffrn_radiation_monochromator graphite
_diffrn_radiation_source 'fine-focus sealed tube'
_diffrn_radiation_type MoK\a
_diffrn_radiation_wavelength 0.71073
_diffrn_reflns_av_R_equivalents 0.0229
_diffrn_reflns_av_sigmaI/netI 0.0578
_diffrn_reflns_limit_h_max 6
_diffrn_reflns_limit_h_min -6
_diffrn_reflns_limit_k_max 15
_diffrn_reflns_limit_k_min -15
_diffrn_reflns_limit_l_max 15
_diffrn_reflns_limit_l_min -9
_diffrn_reflns_number 5068
_diffrn_reflns_theta_full 28.28
_diffrn_reflns_theta_max 28.28
_diffrn_reflns_theta_min 1.75
_diffrn_standards_decay_% 0
_diffrn_standards_interval_time 594
_diffrn_standards_number 64
_exptl_absorpt_coefficient_mu 1.554
_exptl_absorpt_correction_T_max 0.8601
_exptl_absorpt_correction_T_min 0.6613
_exptl_absorpt_correction_type empirical
_exptl_absorpt_process_details 'SADABS; Sheldrick, 1996'
_exptl_crystal_colour violet
_exptl_crystal_density_diffrn 1.375
_exptl_crystal_density_meas ?
_exptl_crystal_density_method .
_exptl_crystal_description prism
_exptl_crystal_F_000 292
_exptl_crystal_size_max 0.29
_exptl_crystal_size_mid 0.10
_exptl_crystal_size_min 0.10
_refine_diff_density_max 1.517
_refine_diff_density_min -0.706
_refine_diff_density_rms 0.189
_refine_ls_abs_structure_details 'Flack H D (1983), Acta Cryst. A39, 876-881'
_refine_ls_abs_structure_Flack 0.293(14)
_refine_ls_extinction_method none
_refine_ls_goodness_of_fit_ref 1.074
_refine_ls_hydrogen_treatment constr
_refine_ls_matrix_type full
_refine_ls_number_parameters 356
_refine_ls_number_reflns 4014
_refine_ls_number_restraints 3
_refine_ls_restrained_S_all 1.074
_refine_ls_R_factor_all 0.0730
_refine_ls_R_factor_gt 0.0628
_refine_ls_shift/su_max 0.000
_refine_ls_shift/su_mean 0.000
_refine_ls_structure_factor_coef Fsqd
_refine_ls_weighting_details 'calc w=1/[\s^2^(Fo^2^)+(0.1326P)^2^+0.0000P] where P=(Fo^2^+2Fc^2^)/3'
_refine_ls_weighting_scheme calc
_refine_ls_wR_factor_gt 0.1636
_refine_ls_wR_factor_ref 0.1816
_reflns_number_gt 3636
_reflns_number_total 4014
_reflns_threshold_expression >2sigma(I)
_cod_data_source_file b802730g.txt
_cod_data_source_block Monobromoporphycene
_cod_depositor_comments
;
The following automatic conversions were performed:
'_symmetry_cell_setting' value 'Triclinic' changed to 'triclinic'
according to '/home/saulius/struct/CIF-dictionaries/cif_core.dic'
dictionary named 'cif_core.dic' version 2.4.1 from 2010-06-29.

Automatic conversion script
Id: cif_fix_enum 1527 2010-12-29 10:47:43Z saulius 
;
_cod_original_sg_symbol_H-M P1
_cod_database_code 7103185

loop_
_symmetry_equiv_pos_as_xyz
'x, y, z'

loop_
_atom_site_label
_atom_site_type_symbol
_atom_site_fract_x
_atom_site_fract_y
_atom_site_fract_z
_atom_site_U_iso_or_equiv
_atom_site_adp_type
_atom_site_occupancy
_atom_site_symmetry_multiplicity
_atom_site_calc_flag
_atom_site_refinement_flags
_atom_site_disorder_assembly
_atom_site_disorder_group
Br1A Br -0.29425(11) 0.48188(7) 1.09494(7) 0.0259(2) Uani 0.80 1 d P A 1
Br1B Br 0.038(2) 0.3461(8) 1.0713(8) 0.048(2) Uani 0.10 1 d P A 2
Br1C Br 0.4265(11) 0.5116(5) 0.2370(5) 0.0152(10) Uani 0.10 1 d P A 3
C1 C -0.3646(12) 0.6325(5) 0.8147(6) 0.0162(12) Uani 1 1 d . A .
C2 C -0.4491(10) 0.6188(5) 0.9285(5) 0.0159(11) Uani 1 1 d . A .
C3 C -0.2965(11) 0.5314(5) 0.9557(5) 0.0160(11) Uani 1 1 d . . .
H3 H -0.2986 0.5018 1.0249 0.019 Uiso 0.20 1 calc PR A 1
C4 C -0.1338(11) 0.4928(5) 0.8619(5) 0.0155(11) Uani 1 1 d . A .
C5 C 0.0488(10) 0.4025(5) 0.8475(5) 0.0145(10) Uani 1 1 d . . .
C6 C 0.1213(11) 0.3236(5) 0.9210(5) 0.0174(11) Uani 1 1 d . A .
H6 H 0.0527 0.3195 0.9932 0.021 Uiso 0.90 1 calc PR B 2
C7 C 0.3082(11) 0.2550(5) 0.8681(5) 0.0181(11) Uani 1 1 d . . .
C8 C 0.3534(12) 0.2916(6) 0.7603(6) 0.0161(13) Uani 1 1 d . A .
C9 C 0.5344(12) 0.2495(5) 0.6804(6) 0.0189(11) Uani 1 1 d . . .
H9 H 0.6349 0.1886 0.7007 0.023 Uiso 1 1 calc R A .
C10 C 0.5938(12) 0.2794(5) 0.5788(6) 0.0176(12) Uani 1 1 d . A .
H10 H 0.7317 0.2373 0.5421 0.021 Uiso 1 1 calc R . .
C11 C 0.4864(11) 0.3627(5) 0.5173(5) 0.0157(11) Uani 1 1 d . . .
C12 C 0.5665(13) 0.3818(6) 0.4063(7) 0.0192(14) Uani 1 1 d . A .
C13 C 0.4242(11) 0.4704(5) 0.3808(6) 0.0192(11) Uani 1 1 d . . .
H13 H 0.4336 0.5042 0.3140 0.023 Uiso 0.90 1 calc PR A 3
C14 C 0.2557(10) 0.5037(5) 0.4743(5) 0.0137(10) Uani 1 1 d . A .
C15 C 0.0746(11) 0.5908(5) 0.4867(5) 0.0162(11) Uani 1 1 d . . .
C16 C 0.0038(13) 0.6715(5) 0.4146(6) 0.0170(13) Uani 1 1 d . A .
H16 H 0.0745 0.6760 0.3428 0.020 Uiso 1 1 calc R . .
C17 C -0.1827(11) 0.7412(5) 0.4661(5) 0.0167(11) Uani 1 1 d . . .
C18 C -0.2332(11) 0.7039(5) 0.5713(5) 0.0152(11) Uani 1 1 d . A .
C19 C -0.4171(11) 0.7459(5) 0.6516(5) 0.0173(11) Uani 1 1 d . . .
H19 H -0.5196 0.8061 0.6314 0.021 Uiso 1 1 calc R A .
C20 C -0.4746(11) 0.7147(5) 0.7551(5) 0.0165(10) Uani 1 1 d . A .
H20 H -0.6127 0.7560 0.7925 0.020 Uiso 1 1 calc R . .
C21 C -0.6396(12) 0.6863(5) 0.9997(5) 0.0198(11) Uani 1 1 d . . .
H21A H -0.7194 0.6355 1.0494 0.024 Uiso 1 1 calc R A .
H21B H -0.7849 0.7056 0.9486 0.024 Uiso 1 1 calc R . .
C22 C -0.5145(11) 0.8013(5) 1.0756(6) 0.0218(12) Uani 1 1 d . A .
H22A H -0.3705 0.7824 1.1276 0.026 Uiso 1 1 calc R . .
H22B H -0.4343 0.8524 1.0264 0.026 Uiso 1 1 calc R . .
C23 C -0.7173(14) 0.8686(6) 1.1470(6) 0.0326(15) Uani 1 1 d . . .
H23A H -0.8485 0.8959 1.0960 0.049 Uiso 1 1 calc R A .
H23B H -0.6265 0.9372 1.2001 0.049 Uiso 1 1 calc R . .
H23C H -0.8078 0.8162 1.1911 0.049 Uiso 1 1 calc R . .
C24 C 0.4409(12) 0.1573(5) 0.9108(6) 0.0216(12) Uani 1 1 d . A .
H24A H 0.3965 0.1592 0.9913 0.026 Uiso 1 1 calc R . .
H24B H 0.6361 0.1734 0.9113 0.026 Uiso 1 1 calc R . .
C25 C 0.3640(13) 0.0314(5) 0.8403(6) 0.0272(13) Uani 1 1 d . . .
H25A H 0.4145 0.0280 0.7603 0.033 Uiso 1 1 calc R A .
H25B H 0.4670 -0.0260 0.8733 0.033 Uiso 1 1 calc R . .
C26 C 0.0716(14) -0.0056(6) 0.8380(8) 0.0397(18) Uani 1 1 d . A .
H26A H 0.0181 0.0010 0.9169 0.060 Uiso 1 1 calc R . .
H26B H 0.0377 -0.0881 0.7967 0.060 Uiso 1 1 calc R . .
H26C H -0.0310 0.0461 0.7987 0.060 Uiso 1 1 calc R . .
C27 C 0.7675(12) 0.3140(6) 0.3354(6) 0.0196(13) Uani 1 1 d . . .
H27A H 0.9099 0.2940 0.3875 0.023 Uiso 1 1 calc R A .
H27B H 0.8502 0.3650 0.2866 0.023 Uiso 1 1 calc R . .
C28 C 0.6394(12) 0.1993(5) 0.2583(6) 0.0241(12) Uani 1 1 d . A .
H28A H 0.5568 0.1481 0.3070 0.029 Uiso 1 1 calc R . .
H28B H 0.4971 0.2191 0.2061 0.029 Uiso 1 1 calc R . .
C29 C 0.8419(13) 0.1322(6) 0.1879(6) 0.0327(16) Uani 1 1 d . . .
H29A H 0.9448 0.1865 0.1496 0.049 Uiso 1 1 calc R A .
H29B H 0.7500 0.0680 0.1298 0.049 Uiso 1 1 calc R . .
H29C H 0.9623 0.0985 0.2385 0.049 Uiso 1 1 calc R . .
C30 C -0.3154(11) 0.8386(5) 0.4203(6) 0.0204(12) Uani 1 1 d . A .
H30A H -0.5108 0.8225 0.4188 0.025 Uiso 1 1 calc R . .
H30B H -0.2682 0.8356 0.3400 0.025 Uiso 1 1 calc R . .
C31 C -0.2398(12) 0.9639(5) 0.4896(6) 0.0263(13) Uani 1 1 d . . .
H31A H -0.3415 1.0210 0.4558 0.032 Uiso 1 1 calc R A .
H31B H -0.2918 0.9680 0.5694 0.032 Uiso 1 1 calc R . .
C32 C 0.0520(13) 1.0002(6) 0.4926(8) 0.0364(17) Uani 1 1 d . A .
H32A H 0.1507 0.9584 0.5439 0.055 Uiso 1 1 calc R . .
H32B H 0.0820 1.0860 0.5211 0.055 Uiso 1 1 calc R . .
H32C H 0.1137 0.9798 0.4149 0.055 Uiso 1 1 calc R . .
N1 N -0.1793(11) 0.5579(4) 0.7787(5) 0.0152(11) Uani 1 1 d . . .
H1 H -0.1012 0.5520 0.7135 0.018 Uiso 0.10 1 calc PR A .
N2 N 0.1870(9) 0.3803(4) 0.7528(4) 0.0160(9) Uani 1 1 d . A .
H2 H 0.1730 0.4171 0.6946 0.019 Uiso 0.90 1 calc PR . .
N3 N 0.2977(9) 0.4382(4) 0.5545(4) 0.0165(9) Uani 1 1 d . A .
H3A H 0.2182 0.4430 0.6193 0.020 Uiso 0.10 1 calc PR . .
N4 N -0.0717(9) 0.6149(4) 0.5810(4) 0.0140(9) Uani 1 1 d . A .
H4 H -0.0631 0.5784 0.6395 0.017 Uiso 0.90 1 calc PR . .

loop_
_atom_site_aniso_label
_atom_site_aniso_U_11
_atom_site_aniso_U_22
_atom_site_aniso_U_33
_atom_site_aniso_U_23
_atom_site_aniso_U_13
_atom_site_aniso_U_12
Br1A 0.0346(4) 0.0280(4) 0.0188(3) 0.0091(3) 0.0078(3) 0.0110(3)
Br1B 0.068(5) 0.050(5) 0.032(4) 0.017(4) 0.010(4) 0.010(4)
Br1C 0.021(2) 0.018(2) 0.009(2) 0.0053(19) 0.0038(19) 0.0075(19)
C1 0.020(3) 0.011(3) 0.018(3) 0.003(2) 0.005(2) 0.001(2)
C2 0.017(2) 0.016(3) 0.015(3) 0.003(2) 0.003(2) -0.002(2)
C3 0.021(3) 0.015(3) 0.013(3) 0.003(2) 0.005(2) 0.000(2)
C4 0.019(3) 0.013(2) 0.014(3) 0.002(2) -0.002(2) 0.004(2)
C5 0.018(2) 0.010(2) 0.016(3) 0.003(2) 0.002(2) 0.0027(19)
C6 0.022(3) 0.015(3) 0.016(3) 0.005(2) 0.002(2) 0.003(2)
C7 0.023(3) 0.012(2) 0.022(3) 0.010(2) 0.001(2) 0.004(2)
C8 0.016(3) 0.014(3) 0.019(3) 0.003(2) 0.002(2) 0.003(2)
C9 0.027(3) 0.009(2) 0.021(3) 0.006(2) -0.005(2) 0.001(2)
C10 0.018(3) 0.013(3) 0.022(3) 0.002(2) 0.004(2) 0.005(2)
C11 0.020(2) 0.011(2) 0.015(3) 0.000(2) 0.002(2) 0.0029(19)
C12 0.016(3) 0.023(3) 0.017(3) -0.001(3) 0.000(2) 0.002(2)
C13 0.020(3) 0.017(3) 0.021(3) 0.002(2) 0.006(2) 0.002(2)
C14 0.014(2) 0.013(2) 0.015(3) 0.003(2) 0.002(2) 0.0014(19)
C15 0.019(3) 0.013(3) 0.017(3) 0.004(2) -0.002(2) 0.001(2)
C16 0.024(3) 0.014(3) 0.015(3) 0.008(2) 0.000(2) 0.002(2)
C17 0.016(2) 0.015(3) 0.019(3) 0.003(2) 0.003(2) 0.005(2)
C18 0.018(3) 0.014(3) 0.014(3) 0.005(2) -0.002(2) 0.001(2)
C19 0.020(3) 0.012(2) 0.021(3) 0.004(2) 0.004(2) 0.008(2)
C20 0.019(2) 0.012(2) 0.019(3) 0.002(2) 0.006(2) 0.0051(19)
C21 0.024(3) 0.018(3) 0.016(3) 0.001(2) 0.001(2) 0.001(2)
C22 0.018(3) 0.019(3) 0.026(3) -0.004(2) 0.003(2) 0.006(2)
C23 0.031(3) 0.031(3) 0.033(4) -0.006(3) 0.010(3) 0.014(3)
C24 0.022(3) 0.022(3) 0.024(3) 0.011(2) 0.003(2) 0.007(2)
C25 0.033(3) 0.013(3) 0.036(4) 0.005(3) 0.001(3) 0.008(2)
C26 0.033(4) 0.027(3) 0.060(5) 0.009(3) -0.003(3) 0.007(3)
C27 0.019(3) 0.018(3) 0.021(3) -0.001(3) 0.007(2) 0.006(2)
C28 0.025(3) 0.022(3) 0.023(3) -0.003(2) 0.000(2) 0.007(2)
C29 0.031(3) 0.025(3) 0.037(4) -0.010(3) 0.009(3) 0.010(3)
C30 0.024(3) 0.015(3) 0.025(3) 0.009(2) -0.001(2) 0.007(2)
C31 0.026(3) 0.021(3) 0.035(4) 0.011(3) 0.003(3) 0.009(2)
C32 0.029(3) 0.022(3) 0.056(5) 0.004(3) -0.002(3) 0.004(3)
N1 0.022(3) 0.011(2) 0.015(3) 0.0055(19) 0.006(2) 0.0024(19)
N2 0.018(2) 0.013(2) 0.019(2) 0.0064(18) 0.0036(18) 0.0049(17)
N3 0.022(2) 0.011(2) 0.017(2) 0.0034(18) 0.0028(19) 0.0037(17)
N4 0.020(2) 0.0076(19) 0.015(2) 0.0040(17) 0.0006(18) 0.0047(17)

loop_
_atom_type_symbol
_atom_type_description
_atom_type_scat_dispersion_real
_atom_type_scat_dispersion_imag
_atom_type_scat_source
C C 0.0033 0.0016 'International Tables Vol C Tables 4.2.6.8 and 6.1.1.4'
H H 0.0000 0.0000 'International Tables Vol C Tables 4.2.6.8 and 6.1.1.4'
N N 0.0061 0.0033 'International Tables Vol C Tables 4.2.6.8 and 6.1.1.4'
Br Br -0.2901 2.4595 'International Tables Vol C Tables 4.2.6.8 and 6.1.1.4'

loop_
_geom_angle_atom_site_label_1
_geom_angle_atom_site_label_2
_geom_angle_atom_site_label_3
_geom_angle
_geom_angle_site_symmetry_1
_geom_angle_site_symmetry_3
_geom_angle_publ_flag
N1 C1 C20 126.8(6) . . ?
N1 C1 C2 111.4(5) . . ?
C20 C1 C2 121.8(5) . . ?
C3 C2 C1 103.4(5) . . ?
C3 C2 C21 128.0(5) . . ?
C1 C2 C21 128.6(5) . . ?
C2 C3 C4 108.8(5) . . ?
C2 C3 Br1A 124.1(4) . . ?
C4 C3 Br1A 127.0(4) . . ?
C2 C3 H3 125.6 . . ?
C4 C3 H3 125.6 . . ?
Br1A C3 H3 3.1 . . ?
N1 C4 C5 121.1(6) . . ?
N1 C4 C3 108.9(5) . . ?
C5 C4 C3 129.9(5) . . ?
N2 C5 C4 121.1(5) . . ?
N2 C5 C6 108.6(5) . . ?
C4 C5 C6 130.3(5) . . ?
C7 C6 C5 107.2(5) . . ?
C7 C6 Br1B 128.5(5) . . ?
C5 C6 Br1B 122.3(5) . . ?
C7 C6 H6 126.4 . . ?
C5 C6 H6 126.4 . . ?
Br1B C6 H6 12.8 . . ?
C6 C7 C8 107.6(5) . . ?
C6 C7 C24 127.1(5) . . ?
C8 C7 C24 125.2(6) . . ?
N2 C8 C9 125.9(6) . . ?
N2 C8 C7 106.5(5) . . ?
C9 C8 C7 127.6(6) . . ?
C10 C9 C8 131.8(6) . . ?
C10 C9 H9 114.1 . . ?
C8 C9 H9 114.1 . . ?
C9 C10 C11 131.7(6) . . ?
C9 C10 H10 114.2 . . ?
C11 C10 H10 114.2 . . ?
N3 C11 C10 125.5(5) . . ?
N3 C11 C12 109.4(5) . . ?
C10 C11 C12 125.0(6) . . ?
C13 C12 C11 106.1(6) . . ?
C13 C12 C27 128.2(7) . . ?
C11 C12 C27 125.7(6) . . ?
C12 C13 C14 106.9(6) . . ?
C12 C13 Br1C 121.4(6) . . ?
C14 C13 Br1C 130.8(5) . . ?
C12 C13 H13 126.5 . . ?
C14 C13 H13 126.5 . . ?
Br1C C13 H13 9.3 . . ?
N3 C14 C15 121.9(5) . . ?
N3 C14 C13 110.1(5) . . ?
C15 C14 C13 128.0(5) . . ?
N4 C15 C14 122.3(5) . . ?
N4 C15 C16 106.5(5) . . ?
C14 C15 C16 131.2(6) . . ?
C17 C16 C15 108.6(6) . . ?
C17 C16 H16 125.7 . . ?
C15 C16 H16 125.7 . . ?
C16 C17 C18 107.2(5) . . ?
C16 C17 C30 126.9(6) . . ?
C18 C17 C30 125.9(5) . . ?
N4 C18 C19 124.4(5) . . ?
N4 C18 C17 107.4(5) . . ?
C19 C18 C17 128.1(5) . . ?
C20 C19 C18 131.1(5) . . ?
C20 C19 H19 114.4 . . ?
C18 C19 H19 114.4 . . ?
C19 C20 C1 131.4(5) . . ?
C19 C20 H20 114.3 . . ?
C1 C20 H20 114.3 . . ?
C2 C21 C22 113.6(5) . . ?
C2 C21 H21A 108.9 . . ?
C22 C21 H21A 108.9 . . ?
C2 C21 H21B 108.9 . . ?
C22 C21 H21B 108.9 . . ?
H21A C21 H21B 107.7 . . ?
C23 C22 C21 112.0(5) . . ?
C23 C22 H22A 109.2 . . ?
C21 C22 H22A 109.2 . . ?
C23 C22 H22B 109.2 . . ?
C21 C22 H22B 109.2 . . ?
H22A C22 H22B 107.9 . . ?
C22 C23 H23A 109.5 . . ?
C22 C23 H23B 109.5 . . ?
H23A C23 H23B 109.5 . . ?
C22 C23 H23C 109.5 . . ?
H23A C23 H23C 109.5 . . ?
H23B C23 H23C 109.5 . . ?
C7 C24 C25 115.1(5) . . ?
C7 C24 H24A 108.5 . . ?
C25 C24 H24A 108.5 . . ?
C7 C24 H24B 108.5 . . ?
C25 C24 H24B 108.5 . . ?
H24A C24 H24B 107.5 . . ?
C26 C25 C24 113.4(6) . . ?
C26 C25 H25A 108.9 . . ?
C24 C25 H25A 108.9 . . ?
C26 C25 H25B 108.9 . . ?
C24 C25 H25B 108.9 . . ?
H25A C25 H25B 107.7 . . ?
C25 C26 H26A 109.5 . . ?
C25 C26 H26B 109.5 . . ?
H26A C26 H26B 109.5 . . ?
C25 C26 H26C 109.5 . . ?
H26A C26 H26C 109.5 . . ?
H26B C26 H26C 109.5 . . ?
C12 C27 C28 111.9(5) . . ?
C12 C27 H27A 109.2 . . ?
C28 C27 H27A 109.2 . . ?
C12 C27 H27B 109.2 . . ?
C28 C27 H27B 109.2 . . ?
H27A C27 H27B 107.9 . . ?
C29 C28 C27 111.5(5) . . ?
C29 C28 H28A 109.3 . . ?
C27 C28 H28A 109.3 . . ?
C29 C28 H28B 109.3 . . ?
C27 C28 H28B 109.3 . . ?
H28A C28 H28B 108.0 . . ?
C28 C29 H29A 109.5 . . ?
C28 C29 H29B 109.5 . . ?
H29A C29 H29B 109.5 . . ?
C28 C29 H29C 109.5 . . ?
H29A C29 H29C 109.5 . . ?
H29B C29 H29C 109.5 . . ?
C17 C30 C31 114.5(5) . . ?
C17 C30 H30A 108.6 . . ?
C31 C30 H30A 108.6 . . ?
C17 C30 H30B 108.6 . . ?
C31 C30 H30B 108.6 . . ?
H30A C30 H30B 107.6 . . ?
C32 C31 C30 113.2(6) . . ?
C32 C31 H31A 108.9 . . ?
C30 C31 H31A 108.9 . . ?
C32 C31 H31B 108.9 . . ?
C30 C31 H31B 108.9 . . ?
H31A C31 H31B 107.7 . . ?
C31 C32 H32A 109.5 . . ?
C31 C32 H32B 109.5 . . ?
H32A C32 H32B 109.5 . . ?
C31 C32 H32C 109.5 . . ?
H32A C32 H32C 109.5 . . ?
H32B C32 H32C 109.5 . . ?
C1 N1 C4 107.5(6) . . ?
C1 N1 H1 126.3 . . ?
C4 N1 H1 126.3 . . ?
C5 N2 C8 110.1(5) . . ?
C5 N2 H2 125.0 . . ?
C8 N2 H2 125.0 . . ?
C14 N3 C11 107.4(5) . . ?
C14 N3 H3A 126.3 . . ?
C11 N3 H3A 126.3 . . ?
C18 N4 C15 110.3(5) . . ?
C18 N4 H4 124.8 . . ?
C15 N4 H4 124.8 . . ?

loop_
_geom_bond_atom_site_label_1
_geom_bond_atom_site_label_2
_geom_bond_distance
_geom_bond_site_symmetry_2
_geom_bond_publ_flag
Br1A C3 1.850(5) . ?
Br1B C6 1.829(11) . ?
Br1C C13 1.858(9) . ?
C1 N1 1.341(9) . ?
C1 C20 1.410(8) . ?
C1 C2 1.472(8) . ?
C2 C3 1.380(8) . ?
C2 C21 1.473(8) . ?
C3 C4 1.437(8) . ?
C3 H3 0.9500 . ?
C4 N1 1.369(8) . ?
C4 C5 1.424(8) . ?
C5 N2 1.346(7) . ?
C5 C6 1.427(7) . ?
C6 C7 1.369(8) . ?
C6 H6 0.9500 . ?
C7 C8 1.448(9) . ?
C7 C24 1.500(7) . ?
C8 N2 1.375(8) . ?
C8 C9 1.393(10) . ?
C9 C10 1.361(9) . ?
C9 H9 0.9500 . ?
C10 C11 1.428(8) . ?
C10 H10 0.9500 . ?
C11 N3 1.364(7) . ?
C11 C12 1.452(10) . ?
C12 C13 1.355(10) . ?
C12 C27 1.512(10) . ?
C13 C14 1.443(8) . ?
C13 H13 0.9500 . ?
C14 N3 1.341(7) . ?
C14 C15 1.391(8) . ?
C15 N4 1.367(8) . ?
C15 C16 1.429(8) . ?
C16 C17 1.368(9) . ?
C16 H16 0.9500 . ?
C17 C18 1.427(8) . ?
C17 C30 1.514(7) . ?
C18 N4 1.367(7) . ?
C18 C19 1.406(8) . ?
C19 C20 1.385(8) . ?
C19 H19 0.9500 . ?
C20 H20 0.9500 . ?
C21 C22 1.527(8) . ?
C21 H21A 0.9900 . ?
C21 H21B 0.9900 . ?
C22 C23 1.519(8) . ?
C22 H22A 0.9900 . ?
C22 H22B 0.9900 . ?
C23 H23A 0.9800 . ?
C23 H23B 0.9800 . ?
C23 H23C 0.9800 . ?
C24 C25 1.542(9) . ?
C24 H24A 0.9900 . ?
C24 H24B 0.9900 . ?
C25 C26 1.506(9) . ?
C25 H25A 0.9900 . ?
C25 H25B 0.9900 . ?
C26 H26A 0.9800 . ?
C26 H26B 0.9800 . ?
C26 H26C 0.9800 . ?
C27 C28 1.536(8) . ?
C27 H27A 0.9900 . ?
C27 H27B 0.9900 . ?
C28 C29 1.511(9) . ?
C28 H28A 0.9900 . ?
C28 H28B 0.9900 . ?
C29 H29A 0.9800 . ?
C29 H29B 0.9800 . ?
C29 H29C 0.9800 . ?
C30 C31 1.530(9) . ?
C30 H30A 0.9900 . ?
C30 H30B 0.9900 . ?
C31 C32 1.501(9) . ?
C31 H31A 0.9900 . ?
C31 H31B 0.9900 . ?
C32 H32A 0.9800 . ?
C32 H32B 0.9800 . ?
C32 H32C 0.9800 . ?
N1 H1 0.8800 . ?
N2 H2 0.8800 . ?
N3 H3A 0.8800 . ?
N4 H4 0.8800 . ?
